data_2219247
loop_
_publ_author_name
'Liu, Wen-Yan'
'Zhou, Hu'
'Yuan, Ai-Hua'

_publ_section_title
;
 4,4'-Diazenediyldipyridinium (4-pyridyldiazenyl)pyridinium
 octacyanidomolybdate(V) tetrahydrate
;
_journal_coeditor_code BR2078
_journal_issue 9
_journal_name_full 'Acta Crystallographica Section E'
_journal_page_first m1151
_journal_paper_doi 10.1107/S160053680802494X
_journal_volume 64
_journal_year 2008
_chemical_formula_iupac '(C10 H10 N4) (C10 H9 N4) [Mo(C N)8], 4H2 O'
_chemical_formula_moiety 'C10 H10 N4 2+, C10 H9 N4 +, C8 Mo N8 3-, 4(H2 O)'
_chemical_formula_sum 'C28 H27 Mo N16 O4'
_chemical_formula_weight 747.60
_chemical_name_systematic
;
4,4'-Diazenediyldipyridinium (4-pyridyldiazenyl)pyridinium
octacyanidomolybdate(V) tetrahydrate
;
_space_group_IT_number 68
_symmetry_cell_setting orthorhombic
_symmetry_space_group_name_Hall '-C 2a 2ac'
_symmetry_space_group_name_H-M 'C c c a :2'
_atom_sites_solution_hydrogens geom
_atom_sites_solution_primary direct
_atom_sites_solution_secondary difmap
_audit_creation_method SHELXL-97
_cell_angle_alpha 90.00
_cell_angle_beta 90.00
_cell_angle_gamma 90.00
_cell_formula_units_Z 4
_cell_length_a 16.259(5)
_cell_length_b 12.787(4)
_cell_length_c 15.442(5)
_cell_measurement_reflns_used 13328
_cell_measurement_temperature 291(2)
_cell_measurement_theta_max 27.5
_cell_measurement_theta_min 2.4
_cell_volume 3210.5(18)
_computing_cell_refinement 'SMART (Bruker, 2000)'
_computing_data_collection 'SMART (Bruker, 2000)'
_computing_data_reduction 'SAINT (Bruker, 2000)'
_computing_molecular_graphics 'SHELXTL (Sheldrick, 2008)'
_computing_publication_material 'SHELXTL (Sheldrick, 2008)'
_computing_structure_refinement 'SHELXTL (Sheldrick, 2008)'
_computing_structure_solution 'SHELXTL (Sheldrick, 2008)'
_diffrn_ambient_temperature 291(2)
_diffrn_measured_fraction_theta_full 0.992
_diffrn_measured_fraction_theta_max 0.992
_diffrn_measurement_device_type 'Bruker SMART APEX CCD'
_diffrn_measurement_method '\f and \w'
_diffrn_radiation_monochromator graphite
_diffrn_radiation_source 'fine-focus sealed tube'
_diffrn_radiation_type MoK\a
_diffrn_radiation_wavelength 0.71073
_diffrn_reflns_av_R_equivalents 0.0501
_diffrn_reflns_av_sigmaI/netI 0.0296
_diffrn_reflns_limit_h_max 21
_diffrn_reflns_limit_h_min -21
_diffrn_reflns_limit_k_max 16
_diffrn_reflns_limit_k_min -16
_diffrn_reflns_limit_l_max 16
_diffrn_reflns_limit_l_min -19
_diffrn_reflns_number 13328
_diffrn_reflns_theta_full 27.55
_diffrn_reflns_theta_max 27.55
_diffrn_reflns_theta_min 2.42
_diffrn_standards_number 0
_exptl_absorpt_coefficient_mu 0.471
_exptl_absorpt_correction_T_max 0.8953
_exptl_absorpt_correction_T_min 0.8794
_exptl_absorpt_correction_type multi-scan
_exptl_absorpt_process_details '(SADABS; Bruker, 2000)'
_exptl_crystal_colour 'pale yellow'
_exptl_crystal_density_diffrn 1.547
_exptl_crystal_density_method 'not measured'
_exptl_crystal_description block
_exptl_crystal_F_000 1524
_exptl_crystal_size_max 0.28
_exptl_crystal_size_mid 0.26
_exptl_crystal_size_min 0.24
_refine_diff_density_max 0.523
_refine_diff_density_min -0.280
_refine_ls_extinction_method none
_refine_ls_goodness_of_fit_ref 1.060
_refine_ls_hydrogen_treatment mixed
_refine_ls_matrix_type full
_refine_ls_number_parameters 121
_refine_ls_number_reflns 1851
_refine_ls_number_restraints 0
_refine_ls_restrained_S_all 1.060
_refine_ls_R_factor_all 0.0437
_refine_ls_R_factor_gt 0.0324
_refine_ls_shift/su_max 0.000
_refine_ls_shift/su_mean 0.000
_refine_ls_structure_factor_coef Fsqd
_refine_ls_weighting_details 'calc w=1/[\s^2^(Fo^2^)+(0.0235P)^2^+2.9147P] where P=(Fo^2^+2Fc^2^)/3'
_refine_ls_weighting_scheme calc
_refine_ls_wR_factor_gt 0.0623
_refine_ls_wR_factor_ref 0.0645
_reflns_number_gt 1540
_reflns_number_total 1851
_reflns_threshold_expression I>2\s(I)
_cod_data_source_file br2078.cif
_cod_data_source_block I
_cod_depositor_comments
;
The following automatic conversions were performed:
'_symmetry_cell_setting' value 'Orthorhombic' changed to 'orthorhombic'
according to '/home/saulius/struct/CIF-dictionaries/cif_core.dic'
dictionary named 'cif_core.dic' version 2.4.1 from 2010-06-29.

Automatic conversion script
Id: cif_fix_enum 1527 2010-12-29 10:47:43Z saulius 

The following automatic conversions were performed:

'_symmetry_cell_setting' value 'Orthorhombic' changed to
'orthorhombic' according to
/home/saulius/struct/CIF-dictionaries/cif_core.dic dictionary named
'cif_core.dic' version 2.4.1 from 2010-06-29.

Automatic conversion script
Id: cif_fix_values 1715 2011-07-08 13:25:40Z adriana 
;
_cod_original_sg_symbol_Hall '-C 2b 2bc'
_cod_original_sg_symbol_H-M 'C c c a'
_cod_database_code 2219247
_cod_database_fobs_code 2219247

loop_
_symmetry_equiv_pos_as_xyz
'x, y, z'
'-x, -y+1/2, z'
'x, -y+1/2, -z+1/2'
'-x, y, -z+1/2'
'x+1/2, y+1/2, z'
'-x+1/2, -y+1, z'
'x+1/2, -y+1, -z+1/2'
'-x+1/2, y+1/2, -z+1/2'
'-x, -y, -z'
'x, y-1/2, -z'
'-x, y-1/2, z-1/2'
'x, -y, z-1/2'
'-x+1/2, -y+1/2, -z'
'x+1/2, y, -z'
'-x+1/2, y, z-1/2'
'x+1/2, -y+1/2, z-1/2'

loop_
_atom_site_type_symbol
_atom_site_label
_atom_site_fract_x
_atom_site_fract_y
_atom_site_fract_z
_atom_site_U_iso_or_equiv
_atom_site_adp_type
_atom_site_calc_flag
_atom_site_refinement_flags
_atom_site_occupancy
C C1 0.39870(13) 0.84531(17) 0.79366(15) 0.0382(5) Uani d . 1
C C2 0.45460(14) 0.83539(19) 0.63923(15) 0.0427(5) Uani d . 1
C C3 0.41341(15) 0.62509(19) 0.31466(17) 0.0461(6) Uani d . 1
C C4 0.43896(15) 0.63527(19) 0.40018(17) 0.0447(6) Uani d . 1
H H4 0.4948 0.6385 0.4132 0.054 Uiso calc R 1
C C5 0.38109(14) 0.64066(18) 0.46624(17) 0.0450(6) Uani d . 1
H H5 0.3982 0.6474 0.5234 0.054 Uiso calc R 1
C C6 0.27215(16) 0.62570(19) 0.36140(16) 0.0464(6) Uani d . 1
H H6 0.2163 0.6225 0.3484 0.056 Uiso calc R 1
C C7 0.33002(14) 0.62029(19) 0.29530(16) 0.0441(6) Uani d . 1
H H7 0.3129 0.6135 0.2381 0.053 Uiso calc R 1
Mo Mo1 0.5000 0.7500 0.7500 0.02552(10) Uani d S 1
N N1 0.34570(12) 0.89415(16) 0.81824(14) 0.0468(5) Uani d . 1
N N2 0.43040(13) 0.87856(16) 0.57871(13) 0.0462(5) Uani d . 1
N N3 0.29771(12) 0.63591(16) 0.44687(13) 0.0437(5) Uani d . 1
H H3A 0.262(2) 0.639(3) 0.488(2) 0.052 Uiso d P 0.75
N N4 0.46326(12) 0.62255(16) 0.24043(15) 0.0495(5) Uani d . 1
O O1 0.17847(11) 0.59099(14) 0.56028(11) 0.0457(4) Uani d . 1
H H1A 0.1323(19) 0.593(2) 0.535(2) 0.069 Uiso d . 1
H H1B 0.1865(18) 0.530(2) 0.5803(19) 0.069 Uiso d . 1

loop_
_atom_site_aniso_label
_atom_site_aniso_U_11
_atom_site_aniso_U_22
_atom_site_aniso_U_33
_atom_site_aniso_U_12
_atom_site_aniso_U_13
_atom_site_aniso_U_23
C1 0.0371(11) 0.0422(12) 0.0353(12) 0.0130(9) -0.0141(9) -0.0110(9)
C2 0.0442(13) 0.0452(13) 0.0387(13) 0.0103(10) -0.0093(10) 0.0096(10)
C3 0.0477(13) 0.0468(14) 0.0438(14) 0.0125(10) 0.0088(11) 0.0055(11)
C4 0.0376(11) 0.0457(13) 0.0510(15) 0.0007(9) 0.0096(11) 0.0065(11)
C5 0.0437(13) 0.0476(13) 0.0436(14) 0.0068(10) 0.0092(11) 0.0120(11)
C6 0.0499(13) 0.0449(13) 0.0443(14) 0.0183(10) 0.0102(11) -0.0136(10)
C7 0.0453(13) 0.0482(14) 0.0388(14) 0.0139(10) -0.0010(11) 0.0019(11)
Mo1 0.02788(16) 0.02590(16) 0.02278(16) 0.000 0.000 0.000
N1 0.0505(12) 0.0483(11) 0.0417(12) 0.0182(9) -0.0095(9) -0.0131(9)
N2 0.0595(13) 0.0422(11) 0.0371(11) 0.0099(9) -0.0119(10) 0.0020(9)
N3 0.0438(11) 0.0452(11) 0.0420(12) 0.0206(9) 0.0038(9) -0.0123(9)
N4 0.0492(10) 0.0498(11) 0.0496(13) 0.0047(9) 0.0063(11) -0.0067(10)
O1 0.0429(9) 0.0484(10) 0.0459(11) 0.0129(8) 0.0064(8) 0.0155(8)

loop_
_atom_type_symbol
_atom_type_description
_atom_type_scat_dispersion_real
_atom_type_scat_dispersion_imag
_atom_type_scat_source
C C 0.0033 0.0016 'International Tables Vol C Tables 4.2.6.8 and 6.1.1.4'
H H 0.0000 0.0000 'International Tables Vol C Tables 4.2.6.8 and 6.1.1.4'
Mo Mo -1.6832 0.6857 'International Tables Vol C Tables 4.2.6.8 and 6.1.1.4'
N N 0.0061 0.0033 'International Tables Vol C Tables 4.2.6.8 and 6.1.1.4'
O O 0.0106 0.0060 'International Tables Vol C Tables 4.2.6.8 and 6.1.1.4'

loop_
_geom_angle_atom_site_label_1
_geom_angle_atom_site_label_2
_geom_angle_atom_site_label_3
_geom_angle_site_symmetry_1
_geom_angle_site_symmetry_3
_geom_angle
N1 C1 Mo1 . . 178.5(2)
N2 C2 Mo1 . . 178.1(2)
C7 C3 C4 . . 120.0(2)
C7 C3 N4 . . 112.7(2)
C4 C3 N4 . . 127.2(2)
C5 C4 C3 . . 120.0(2)
C5 C4 H4 . . 120.0
C3 C4 H4 . . 120.0
C4 C5 N3 . . 120.0(2)
C4 C5 H5 . . 120.0
N3 C5 H5 . . 120.0
N3 C6 C7 . . 120.0(2)
N3 C6 H6 . . 120.0
C7 C6 H6 . . 120.0
C3 C7 C6 . . 120.0(2)
C3 C7 H7 . . 120.0
C6 C7 H7 . . 120.0
C1 Mo1 C1 3_566 . 80.44(12)
C1 Mo1 C1 3_566 4_656 143.57(12)
C1 Mo1 C1 . 4_656 111.19(13)
C1 Mo1 C1 3_566 2_665 111.19(13)
C1 Mo1 C1 . 2_665 143.57(12)
C1 Mo1 C1 4_656 2_665 80.44(12)
C1 Mo1 C2 3_566 2_665 74.20(9)
C1 Mo1 C2 . 2_665 142.59(9)
C1 Mo1 C2 4_656 2_665 77.12(10)
C1 Mo1 C2 2_665 2_665 72.59(9)
C1 Mo1 C2 3_566 . 77.12(10)
C1 Mo1 C2 . . 72.59(9)
C1 Mo1 C2 4_656 . 74.20(9)
C1 Mo1 C2 2_665 . 142.59(9)
C2 Mo1 C2 2_665 . 75.23(13)
C1 Mo1 C2 3_566 4_656 142.59(9)
C1 Mo1 C2 . 4_656 74.20(9)
C1 Mo1 C2 4_656 4_656 72.59(9)
C1 Mo1 C2 2_665 4_656 77.12(10)
C2 Mo1 C2 2_665 4_656 140.02(13)
C2 Mo1 C2 . 4_656 119.25(14)
C1 Mo1 C2 3_566 3_566 72.59(9)
C1 Mo1 C2 . 3_566 77.12(10)
C1 Mo1 C2 4_656 3_566 142.59(9)
C1 Mo1 C2 2_665 3_566 74.20(9)
C2 Mo1 C2 2_665 3_566 119.25(14)
C2 Mo1 C2 . 3_566 140.02(13)
C2 Mo1 C2 4_656 3_566 75.23(13)
C5 N3 C6 . . 120.0(2)
C5 N3 H3A . . 120(2)
C6 N3 H3A . . 120(2)
N4 N4 C3 4_655 . 111.4(3)
H1A O1 H1B . . 109(3)

loop_
_geom_bond_atom_site_label_1
_geom_bond_atom_site_label_2
_geom_bond_site_symmetry_2
_geom_bond_distance
C1 N1 . 1.130(3)
C1 Mo1 . 2.157(2)
C2 N2 . 1.155(3)
C2 Mo1 . 2.159(2)
C3 C7 . 1.390(3)
C3 C4 . 1.391(4)
C3 N4 . 1.404(3)
C4 C5 . 1.389(3)
C4 H4 . 0.9300
C5 N3 . 1.390(3)
C5 H5 . 0.9300
C6 N3 . 1.390(3)
C6 C7 . 1.390(3)
C6 H6 . 0.9300
C7 H7 . 0.9300
Mo1 C1 3_566 2.157(2)
Mo1 C1 4_656 2.157(2)
Mo1 C1 2_665 2.157(2)
Mo1 C2 2_665 2.159(2)
Mo1 C2 4_656 2.159(2)
Mo1 C2 3_566 2.159(2)
N3 H3A . 0.86(4)
N4 N4 4_655 1.231(4)
O1 H1A . 0.85(3)
O1 H1B . 0.85(3)

loop_
_geom_hbond_atom_site_label_D
_geom_hbond_atom_site_label_H
_geom_hbond_atom_site_label_A
_geom_hbond_site_symmetry_A
_geom_hbond_distance_DH
_geom_hbond_distance_HA
_geom_hbond_distance_DA
_geom_hbond_angle_DHA
N3 H3A O1 . 0.86(4) 1.86(4) 2.675(3) 157(3)
O1 H1A N2 13_566 0.85(3) 2.06(3) 2.809(3) 147(3)
O1 H1B N1 8_546 0.85(3) 2.40(3) 3.164(3) 150(3)
